data_2007911
loop_
_publ_author_name
'Abrahams, Brendan F.'
'Hoskins, Bernard F.'
'McFadyen, David W.'
'Perrin, Leah C.'

_publ_section_title
;
 Tris(3-methyl-2,4-pentanedionato-<i>O</i>,<i>O</i>')cobalt(III)
;
_journal_issue 12
_journal_name_full 'Acta Crystallographica Section C'
_journal_page_first 1807
_journal_page_last 1809
_journal_paper_doi 10.1107/S0108270198008592
_journal_volume 54
_journal_year 1998
_chemical_formula_iupac '[Co (C6 H9 O2)3], 1.65H2 O1'
_chemical_formula_sum 'C18 H29.3 Co O7.65'
_chemical_formula_weight 428.07
_chemical_name_common tris(methylacetylacetonato)cobalt(III)
_chemical_name_systematic
;
Tris(O,O'-4-methyl-2,4-pentanedionato)cobalt(III)
;
_space_group_IT_number 218
_symmetry_cell_setting cubic
_symmetry_space_group_name_Hall 'P -4n 2 3'
_symmetry_space_group_name_H-M 'P -4 3 n'
_audit_creation_method SHELXL
_cell_angle_alpha 90.00
_cell_angle_beta 90.00
_cell_angle_gamma 90.00
_cell_formula_units_Z 8
_cell_length_a 16.4760(10)
_cell_length_b 16.4760(10)
_cell_length_c 16.4760(10)
_cell_measurement_reflns_used 25
_cell_measurement_temperature 293(2)
_cell_measurement_theta_max 31.6
_cell_measurement_theta_min 16.5
_cell_volume 4472.6(5)
_computing_cell_refinement 'CAD-4 Software'
_computing_data_collection 'CAD-4 Software (Enraf-Nonius, 1989)'
_computing_data_reduction 'PROCESS_DATA (Gable et al., 1993)'
_computing_structure_refinement 'SHELXL93 (Sheldrick, 1993)'
_computing_structure_solution 'SHELXS86 (Sheldrick, 1990)'
_diffrn_ambient_temperature 293(2)
_diffrn_measurement_device 'Enraf-Nonius CAD4'
_diffrn_measurement_method \w--2\q
_diffrn_radiation_source 'fine-focus sealed tube'
_diffrn_radiation_type CuK\a
_diffrn_radiation_wavelength 1.5418
_diffrn_reflns_av_R_equivalents 0.067
_diffrn_reflns_av_sigmaI/netI 0.0303
_diffrn_reflns_limit_h_max 20
_diffrn_reflns_limit_h_min -1
_diffrn_reflns_limit_k_max 20
_diffrn_reflns_limit_k_min -6
_diffrn_reflns_limit_l_max 17
_diffrn_reflns_limit_l_min -3
_diffrn_reflns_number 5398
_diffrn_reflns_theta_max 74.95
_diffrn_reflns_theta_min 3.79
_diffrn_standards_decay_% 1
_diffrn_standards_interval_time 120
_diffrn_standards_number 3
_exptl_absorpt_coefficient_mu 6.325
_exptl_absorpt_correction_T_max 0.259
_exptl_absorpt_correction_T_min 0.095
_exptl_absorpt_correction_type 'analytical, indexed crystal faces (SHELX76; Sheldrick, 1976)'
_exptl_crystal_colour 'dark green'
_exptl_crystal_density_diffrn 1.272
_exptl_crystal_density_method 'not measured'
_exptl_crystal_description 'rectangular prism'
_exptl_crystal_F_000 1804
_exptl_crystal_size_max 0.51
_exptl_crystal_size_mid 0.39
_exptl_crystal_size_min 0.34
_refine_diff_density_max 0.408
_refine_diff_density_min -0.264
_refine_ls_abs_structure_details 'Flack (1983)'
_refine_ls_abs_structure_Flack 0.00(2)
_refine_ls_extinction_method none
_refine_ls_goodness_of_fit_all 1.138
_refine_ls_goodness_of_fit_obs 1.212
_refine_ls_hydrogen_treatment refU
_refine_ls_matrix_type full
_refine_ls_number_parameters 92
_refine_ls_number_reflns 1007
_refine_ls_number_restraints 0
_refine_ls_restrained_S_all 1.156
_refine_ls_restrained_S_obs 1.212
_refine_ls_R_factor_all 0.069
_refine_ls_R_factor_obs 0.051
_refine_ls_shift/esd_max 0.002
_refine_ls_shift/esd_mean 0.000
_refine_ls_structure_factor_coef Fsqd
_refine_ls_weighting_details 'w = 1/[\s^2^(Fo^2^)+(0.0915P)^2^+0.9998P] where P = (Fo^2^+2Fc^2^)/3'
_refine_ls_weighting_scheme calc
_refine_ls_wR_factor_all 0.158
_refine_ls_wR_factor_obs 0.143
_reflns_number_observed 771
_reflns_number_total 1008
_reflns_observed_criterion I>2\s(I)
_cod_data_source_file da1026.cif
_cod_data_source_block abs93
_cod_depositor_comments
;
The following automatic conversions were performed:

'_refine_ls_weighting_scheme' value 'calc w =
1/[\s^2^(Fo^2^)+(0.0915P)^2^+0.9998P] where P = (Fo^2^+2Fc^2^)/3' was
changed to 'calc'. New tag '_refine_ls_weighting_details' was
created. The value of the new tag was set to 'w =
1/[\s^2^(Fo^2^)+(0.0915P)^2^+0.9998P] where P = (Fo^2^+2Fc^2^)/3'.

Automatic conversion script
Id: cif_fix_values 3143 2015-03-26 13:38:13Z robertas 
;
_cod_database_code 2007911

loop_
_symmetry_equiv_pos_as_xyz
'x, y, z'
'z, x, y'
'y, z, x'
'x, -y, -z'
'z, -x, -y'
'y, -z, -x'
'-x, y, -z'
'-z, x, -y'
'-y, z, -x'
'-x, -y, z'
'-z, -x, y'
'-y, -z, x'
'x+1/2, z+1/2, y+1/2'
'y+1/2, x+1/2, z+1/2'
'z+1/2, y+1/2, x+1/2'
'x+1/2, -z+1/2, -y+1/2'
'y+1/2, -x+1/2, -z+1/2'
'z+1/2, -y+1/2, -x+1/2'
'-x+1/2, z+1/2, -y+1/2'
'-y+1/2, x+1/2, -z+1/2'
'-z+1/2, y+1/2, -x+1/2'
'-x+1/2, -z+1/2, y+1/2'
'-y+1/2, -x+1/2, z+1/2'
'-z+1/2, -y+1/2, x+1/2'

loop_
_atom_site_aniso_label
_atom_site_aniso_U_11
_atom_site_aniso_U_22
_atom_site_aniso_U_33
_atom_site_aniso_U_12
_atom_site_aniso_U_13
_atom_site_aniso_U_23
Co1 0.0410(4) 0.0410(4) 0.0410(4) 0.0052(3) 0.0052(3) 0.0052(3)
O1 0.048(2) 0.052(2) 0.065(2) 0.000(2) 0.002(2) 0.011(2)
O2 0.050(2) 0.045(2) 0.056(2) 0.006(2) 0.006(2) 0.003(2)
C1 0.051(4) 0.101(6) 0.094(5) -0.008(4) 0.002(4) 0.025(5)
C2 0.036(2) 0.071(4) 0.047(3) 0.000(2) 0.001(2) 0.017(3)
C3 0.047(3) 0.076(4) 0.048(3) 0.019(3) 0.002(3) 0.006(3)
C4 0.058(3) 0.060(3) 0.038(3) 0.023(3) 0.002(2) 0.003(2)
C5 0.090(5) 0.060(4) 0.070(4) 0.025(4) 0.006(4) -0.007(3)
C6 0.048(4) 0.115(7) 0.109(6) 0.022(4) 0.013(4) -0.014(6)

loop_
_atom_site_label
_atom_site_fract_x
_atom_site_fract_y
_atom_site_fract_z
_atom_site_U_iso_or_equiv
_atom_site_thermal_displace_type
_atom_site_calc_flag
_atom_site_refinement_flags
_atom_site_occupancy
_atom_site_disorder_group
_atom_site_type_symbol
Co1 0.23713(5) 0.23713(5) 0.23713(5) 0.0410(4) Uani d S 1 . Co
O1 0.3348(2) 0.2867(2) 0.2080(2) 0.0549(10) Uani d . 1 . O
O2 0.2651(2) 0.1365(2) 0.1919(2) 0.0502(9) Uani d . 1 . O
C1 0.4721(4) 0.3028(5) 0.1806(5) 0.082(2) Uani d . 1 . C
H1A 0.4557(4) 0.3640(5) 0.1972(5) 0.082(17) Uiso calc PR 0.80(7) . H
H1B 0.4948(4) 0.3022(5) 0.1191(5) 0.082(17) Uiso calc PR 0.80(7) . H
H1C 0.5186(4) 0.2808(5) 0.2212(5) 0.082(17) Uiso calc PR 0.80(7) . H
H1D 0.5237(4) 0.2673(5) 0.1611(5) 0.082(17) Uiso calc PR 0.20(7) . H
H1E 0.4846(4) 0.3292(5) 0.2392(5) 0.082(17) Uiso calc PR 0.20(7) . H
H1F 0.4608(4) 0.3505(5) 0.1371(5) 0.082(17) Uiso calc PR 0.20(7) . H
C2 0.3985(3) 0.2488(4) 0.1865(3) 0.0511(13) Uani d . 1 . C
C3 0.4041(4) 0.1673(4) 0.1680(4) 0.0571(14) Uani d . 1 . C
C4 0.3358(4) 0.1166(4) 0.1669(3) 0.0522(13) Uani d . 1 . C
C5 0.3381(5) 0.0314(4) 0.1350(5) 0.073(2) Uani d . 1 . C
H5A 0.2785(5) 0.0045(4) 0.1403(5) 0.12(3) Uiso calc PR 0.58(9) . H
H5B 0.3812(5) -0.0038(4) 0.1696(5) 0.12(3) Uiso calc PR 0.58(9) . H
H5C 0.3561(5) 0.0322(4) 0.0720(5) 0.12(3) Uiso calc PR 0.58(9) . H
H5D 0.3987(5) 0.0175(4) 0.1143(5) 0.12(3) Uiso calc PR 0.42(9) . H
H5E 0.2960(5) 0.0257(4) 0.0850(5) 0.12(3) Uiso calc PR 0.42(9) . H
H5F 0.3211(5) -0.0102(4) 0.1826(5) 0.12(3) Uiso calc PR 0.42(9) . H
C6 0.4843(4) 0.1303(6) 0.1423(6) 0.090(3) Uani d . 1 . C
H6A 0.4762(4) 0.0663(6) 0.1307(6) 0.069(19) Uiso calc PR 0.59(6) . H
H6B 0.5284(4) 0.1384(6) 0.1902(6) 0.069(19) Uiso calc PR 0.59(6) . H
H6C 0.5056(4) 0.1599(6) 0.0878(6) 0.069(19) Uiso calc PR 0.59(6) . H
H6D 0.5306(4) 0.1768(6) 0.1418(6) 0.069(19) Uiso calc PR 0.41(6) . H
H6E 0.4784(4) 0.1047(6) 0.0823(6) 0.069(19) Uiso calc PR 0.41(6) . H
H6F 0.5012(4) 0.0832(6) 0.1847(6) 0.069(19) Uiso calc PR 0.41(6) . H
O3 0.1007(8) 0.1007(8) 0.1007(8) 0.100 Uiso d SP 0.48(2) . O
O4 0.8735(11) 0.1265(11) 0.1265(11) 0.100 Uiso d SP 0.37(2) . O
O5 0.8246(15) 0.0281(13) 0.0200(13) 0.100 Uiso d P 0.269(12) . O

loop_
_atom_type_symbol
_atom_type_description
_atom_type_scat_dispersion_real
_atom_type_scat_dispersion_imag
_atom_type_scat_source
C C 0.0181 0.0091 'International Tables Vol C Tables 4.2.6.8 and 6.1.1.4'
H H 0.0000 0.0000 'International Tables Vol C Tables 4.2.6.8 and 6.1.1.4'
O O 0.0492 0.0322 'International Tables Vol C Tables 4.2.6.8 and 6.1.1.4'
Co Co -2.3653 3.6143 'International Tables Vol C Tables 4.2.6.8 and 6.1.1.4'

loop_
_geom_angle_atom_site_label_1
_geom_angle_atom_site_label_2
_geom_angle_atom_site_label_3
_geom_angle_site_symmetry_1
_geom_angle_site_symmetry_3
_geom_angle
O1 Co1 O1 3 2 87.5(2)
O1 Co1 O1 3 . 87.5(2)
O1 Co1 O1 2 . 87.5(2)
O1 Co1 O2 3 . 90.4(2)
O1 Co1 O2 2 . 177.3(2)
O1 Co1 O2 . . 94.2(2)
O1 Co1 O2 3 3 94.2(2)
O1 Co1 O2 2 3 90.4(2)
O1 Co1 O2 . 3 177.3(2)
O2 Co1 O2 . 3 87.9(2)
O1 Co1 O2 3 2 177.3(2)
O1 Co1 O2 2 2 94.2(2)
O1 Co1 O2 . 2 90.4(2)
O2 Co1 O2 . 2 87.9(2)
O2 Co1 O2 3 2 87.9(2)
C2 O1 Co1 . . 124.6(4)
C4 O2 Co1 . . 125.4(4)
O1 C2 C3 . . 126.5(5)
O1 C2 C1 . . 113.1(6)
C3 C2 C1 . . 120.4(6)
C2 C3 C4 . . 122.0(5)
C2 C3 C6 . . 120.7(6)
C4 C3 C6 . . 117.2(6)
O2 C4 C3 . . 125.0(6)
O2 C4 C5 . . 112.1(6)
C3 C4 C5 . . 122.9(5)

loop_
_geom_bond_atom_site_label_1
_geom_bond_atom_site_label_2
_geom_bond_site_symmetry_2
_geom_bond_distance
_geom_bond_publ_flag
Co1 O1 3 1.868(4) ?
Co1 O1 2 1.868(4) ?
Co1 O1 . 1.868(4) ?
Co1 O2 . 1.875(4) ?
Co1 O2 3 1.875(4) ?
Co1 O2 2 1.875(4) ?
O1 C2 . 1.272(7) ?
O2 C4 . 1.280(7) ?
C1 C2 . 1.507(9) ?
C2 C3 . 1.381(9) ?
C3 C4 . 1.401(9) ?
C3 C6 . 1.516(8) ?
C4 C5 . 1.498(9) ?
O5 O5 4 1.14(4) ?
